data_7157988
loop_
_publ_author_name
'Liu, Xue'
'Wang, Jingjing'
'Wu, Ziyan'
'Li, Feng'
'Gao, Kexin'
'Peng, Fanyang'
'Wang, Junjie'
'Shen, Renzeng'
'Zhou, Yao'
'Liu, Lantao'

_publ_section_title
;
 An organophotoredox-catalyzed C(sp<sup>2</sup>)-N cross coupling reaction
 of cyclic aldimines with cyclic aliphatic amines.
;
_journal_issue 16
_journal_name_full 'Organic &amp; biomolecular chemistry'
_journal_page_first 3595
_journal_page_last 3600
_journal_paper_doi 10.1039/d1ob00223f
_journal_volume 19
_journal_year 2021
_chemical_formula_sum 'C11 H12 N2 O4 S'
_chemical_formula_weight 268.29
_space_group_IT_number 2
_space_group_name_Hall '-P 1'
_space_group_name_H-M_alt 'P -1'
_symmetry_cell_setting triclinic
_symmetry_space_group_name_H-M 'P -1'
_atom_sites_solution_hydrogens geom
_atom_sites_solution_primary direct
_atom_sites_solution_secondary difmap
_audit_creation_method SHELXL-97
_audit_update_record
;
2019-10-24 deposited with the CCDC.	2021-03-24 downloaded from the CCDC.
;
_cell_angle_alpha 95.122(5)
_cell_angle_beta 107.332(5)
_cell_angle_gamma 113.574(4)
_cell_formula_units_Z 2
_cell_length_a 8.4413(11)
_cell_length_b 8.9170(13)
_cell_length_c 9.0986(11)
_cell_measurement_reflns_used 5799
_cell_measurement_temperature 296(2)
_cell_measurement_theta_max 27.50
_cell_measurement_theta_min 2.83
_cell_volume 581.96(14)
_computing_cell_refinement 'Bruker SAINT'
_computing_data_collection 'Bruker APEX2'
_computing_data_reduction 'Bruker SAINT'
_computing_molecular_graphics 'Bruker SHELXTL'
_computing_publication_material 'Bruker SHELXTL'
_computing_structure_refinement 'SHELXL-97 (Sheldrick, 1997)'
_computing_structure_solution 'SHELXS-97 (Sheldrick, 1990)'
_diffrn_ambient_temperature 296(2)
_diffrn_measured_fraction_theta_full 0.981
_diffrn_measured_fraction_theta_max 0.981
_diffrn_measurement_device_type 'Bruker APEX-II CCD'
_diffrn_measurement_method '\f and \w scans'
_diffrn_radiation_monochromator graphite
_diffrn_radiation_source 'fine-focus sealed tube'
_diffrn_radiation_type MoK\a
_diffrn_radiation_wavelength 0.71073
_diffrn_reflns_av_R_equivalents 0.0247
_diffrn_reflns_av_sigmaI/netI 0.0205
_diffrn_reflns_limit_h_max 10
_diffrn_reflns_limit_h_min -10
_diffrn_reflns_limit_k_max 11
_diffrn_reflns_limit_k_min -10
_diffrn_reflns_limit_l_max 11
_diffrn_reflns_limit_l_min -11
_diffrn_reflns_number 10933
_diffrn_reflns_theta_full 27.57
_diffrn_reflns_theta_max 27.57
_diffrn_reflns_theta_min 2.83
_diffrn_standards_number 0
_exptl_absorpt_coefficient_mu 0.287
_exptl_absorpt_correction_T_max 0.7456
_exptl_absorpt_correction_T_min 0.6889
_exptl_absorpt_correction_type multi-scan
_exptl_absorpt_process_details 'SADABS (Sheldrick,1996)'
_exptl_crystal_colour yellow
_exptl_crystal_density_diffrn 1.531
_exptl_crystal_density_method 'not measured'
_exptl_crystal_description block
_exptl_crystal_F_000 280
_exptl_crystal_size_max 0.28
_exptl_crystal_size_mid 0.22
_exptl_crystal_size_min 0.11
_refine_diff_density_max 0.268
_refine_diff_density_min -0.413
_refine_diff_density_rms 0.039
_refine_ls_extinction_method none
_refine_ls_goodness_of_fit_ref 1.048
_refine_ls_hydrogen_treatment mixed
_refine_ls_matrix_type full
_refine_ls_number_parameters 163
_refine_ls_number_reflns 2643
_refine_ls_number_restraints 0
_refine_ls_restrained_S_all 1.048
_refine_ls_R_factor_all 0.0421
_refine_ls_R_factor_gt 0.0321
_refine_ls_shift/su_max 0.001
_refine_ls_shift/su_mean 0.000
_refine_ls_structure_factor_coef Fsqd
_refine_ls_weighting_details 'calc w=1/[\s^2^(Fo^2^)+(0.0432P)^2^+0.1831P] where P=(Fo^2^+2Fc^2^)/3'
_refine_ls_weighting_scheme calc
_refine_ls_wR_factor_gt 0.0832
_refine_ls_wR_factor_ref 0.0888
_reflns_number_gt 2239
_reflns_number_total 2643
_reflns_threshold_expression >2sigma(I)
_cod_data_source_file d1ob00223f2.cif
_cod_data_source_block 1
_cod_depositor_comments
;
The following automatic conversions were performed:

data item '_symmetry_cell_setting' value 'Triclinic' was changed to
'triclinic' in accordance with the
/home/data/users/saulius/crontab/automatic-downloads/rss-feeds/RSC/lib/dictionaries/cif_core.dic
dictionary named 'cif_core.dic' version 2.4.2 last updated on
2011-04-26.

Automatic conversion script
Id: cif_fix_values 7556 2019-12-06 15:28:31Z antanas 

 Adding full bibliography for 7157988.cif.
;
_cod_original_cell_volume 581.95(13)
_cod_original_sg_symbol_H-M P-1
_cod_database_code 7157988

loop_
_symmetry_equiv_pos_as_xyz
'x, y, z'
'-x, -y, -z'

loop_
_atom_site_label
_atom_site_type_symbol
_atom_site_fract_x
_atom_site_fract_y
_atom_site_fract_z
_atom_site_U_iso_or_equiv
_atom_site_adp_type
_atom_site_occupancy
_atom_site_symmetry_multiplicity
_atom_site_calc_flag
_atom_site_refinement_flags
_atom_site_disorder_assembly
_atom_site_disorder_group
S1 S 0.85809(5) 0.35714(5) 0.70064(4) 0.03336(12) Uani 1 1 d . . .
N1 N 0.55503(17) 0.25786(14) 0.27213(13) 0.0316(3) Uani 1 1 d . . .
O1 O 0.98975(14) 0.54182(13) 0.68742(13) 0.0367(3) Uani 1 1 d . . .
O2 O 0.98231(17) 0.28683(16) 0.75602(15) 0.0499(3) Uani 1 1 d . . .
N2 N 0.72491(17) 0.25936(15) 0.52075(14) 0.0329(3) Uani 1 1 d . . .
O3 O 0.75710(16) 0.37742(16) 0.79484(13) 0.0461(3) Uani 1 1 d . . .
C1 C 0.3779(3) 0.2553(2) 0.00573(19) 0.0497(4) Uani 1 1 d . . .
H4 H 0.3012 0.2927 0.0443 0.060 Uiso 1 1 calc R . .
H5 H 0.3870 0.2975 -0.0876 0.060 Uiso 1 1 calc R . .
O4 O 0.29445(18) 0.07618(15) -0.03506(13) 0.0507(3) Uani 1 1 d . . .
C2 C 0.5686(2) 0.32428(19) 0.13175(17) 0.0378(3) Uani 1 1 d . . .
H14 H 0.6474 0.2920 0.0914 0.045 Uiso 1 1 calc R . .
H13 H 0.6237 0.4463 0.1605 0.045 Uiso 1 1 calc R . .
C3 C 0.67209(18) 0.34402(16) 0.42105(15) 0.0265(3) Uani 1 1 d . . .
C4 C 0.73282(18) 0.52647(16) 0.46974(16) 0.0264(3) Uani 1 1 d . . .
C5 C 0.89233(19) 0.62139(17) 0.60317(16) 0.0295(3) Uani 1 1 d . . .
C6 C 0.9605(2) 0.79277(19) 0.65599(19) 0.0391(4) Uani 1 1 d . . .
H12 H 1.0702 0.8537 0.7432 0.047 Uiso 1 1 calc R . .
C7 C 0.8630(2) 0.87229(19) 0.5771(2) 0.0433(4) Uani 1 1 d . . .
H2 H 0.9087 0.9883 0.6097 0.052 Uiso 1 1 calc R . .
C8 C 0.4633(2) 0.07303(18) 0.23230(18) 0.0392(4) Uani 1 1 d . . .
H9 H 0.4460 0.0325 0.3245 0.047 Uiso 1 1 calc R . .
H6 H 0.5394 0.0304 0.1989 0.047 Uiso 1 1 calc R . .
C9 C 0.2770(2) 0.0117(2) 0.09974(19) 0.0460(4) Uani 1 1 d . . .
H7 H 0.2177 -0.1104 0.0691 0.055 Uiso 1 1 calc R . .
H8 H 0.1980 0.0462 0.1378 0.055 Uiso 1 1 calc R . .
C10 C 0.6321(2) 0.60905(18) 0.39648(18) 0.0328(3) Uani 1 1 d . . .
H10 H 0.5204 0.5479 0.3114 0.039 Uiso 1 1 calc R . .
C11 C 0.6970(2) 0.7802(2) 0.4492(2) 0.0406(4) Uani 1 1 d . . .
H11 H 0.6295 0.8340 0.3991 0.049 Uiso 1 1 calc R . .

loop_
_atom_site_aniso_label
_atom_site_aniso_U_11
_atom_site_aniso_U_22
_atom_site_aniso_U_33
_atom_site_aniso_U_23
_atom_site_aniso_U_13
_atom_site_aniso_U_12
S1 0.03283(19) 0.0353(2) 0.02823(19) 0.00855(14) 0.00543(14) 0.01563(15)
N1 0.0367(6) 0.0237(6) 0.0247(6) 0.0043(4) 0.0063(5) 0.0081(5)
O1 0.0274(5) 0.0353(5) 0.0364(5) 0.0060(4) 0.0032(4) 0.0103(4)
O2 0.0484(7) 0.0524(7) 0.0478(7) 0.0155(6) 0.0041(5) 0.0305(6)
N2 0.0362(6) 0.0273(6) 0.0289(6) 0.0057(5) 0.0059(5) 0.0128(5)
O3 0.0458(6) 0.0605(8) 0.0326(6) 0.0129(5) 0.0154(5) 0.0233(6)
C1 0.0592(11) 0.0417(9) 0.0301(8) 0.0087(7) 0.0022(7) 0.0156(8)
O4 0.0580(7) 0.0414(6) 0.0259(5) 0.0000(5) 0.0032(5) 0.0071(6)
C2 0.0462(8) 0.0327(7) 0.0268(7) 0.0076(6) 0.0124(6) 0.0109(7)
C3 0.0253(6) 0.0257(6) 0.0261(6) 0.0056(5) 0.0091(5) 0.0096(5)
C4 0.0269(6) 0.0241(6) 0.0274(6) 0.0057(5) 0.0119(5) 0.0094(5)
C5 0.0278(6) 0.0291(7) 0.0294(7) 0.0043(5) 0.0110(5) 0.0108(5)
C6 0.0382(8) 0.0294(7) 0.0363(8) -0.0029(6) 0.0132(7) 0.0048(6)
C7 0.0585(10) 0.0237(7) 0.0521(10) 0.0064(6) 0.0321(8) 0.0146(7)
C8 0.0505(9) 0.0242(7) 0.0320(7) 0.0035(6) 0.0086(7) 0.0116(6)
C9 0.0482(9) 0.0341(8) 0.0339(8) 0.0015(6) 0.0088(7) 0.0034(7)
C10 0.0333(7) 0.0343(7) 0.0342(7) 0.0116(6) 0.0142(6) 0.0165(6)
C11 0.0521(9) 0.0355(8) 0.0504(9) 0.0186(7) 0.0282(8) 0.0264(7)

loop_
_atom_type_symbol
_atom_type_description
_atom_type_scat_dispersion_real
_atom_type_scat_dispersion_imag
_atom_type_scat_source
C C 0.0033 0.0016 'International Tables Vol C Tables 4.2.6.8 and 6.1.1.4'
H H 0.0000 0.0000 'International Tables Vol C Tables 4.2.6.8 and 6.1.1.4'
N N 0.0061 0.0033 'International Tables Vol C Tables 4.2.6.8 and 6.1.1.4'
O O 0.0106 0.0060 'International Tables Vol C Tables 4.2.6.8 and 6.1.1.4'
S S 0.1246 0.1234 'International Tables Vol C Tables 4.2.6.8 and 6.1.1.4'

loop_
_geom_angle_atom_site_label_1
_geom_angle_atom_site_label_2
_geom_angle_atom_site_label_3
_geom_angle
_geom_angle_site_symmetry_1
_geom_angle_site_symmetry_3
_geom_angle_publ_flag
O2 S1 O3 118.54(8) . . ?
O2 S1 N2 109.14(7) . . ?
O3 S1 N2 111.98(7) . . ?
O2 S1 O1 103.87(7) . . ?
O3 S1 O1 107.98(7) . . ?
N2 S1 O1 104.02(6) . . ?
C3 N1 C8 120.08(12) . . ?
C3 N1 C2 123.27(12) . . ?
C8 N1 C2 111.59(11) . . ?
C5 O1 S1 113.95(8) . . ?
C3 N2 S1 119.15(10) . . ?
O4 C1 C2 110.15(14) . . ?
O4 C1 H4 109.6 . . ?
C2 C1 H4 109.6 . . ?
O4 C1 H5 109.6 . . ?
C2 C1 H5 109.6 . . ?
H4 C1 H5 108.1 . . ?
C9 O4 C1 110.47(12) . . ?
N1 C2 C1 109.59(13) . . ?
N1 C2 H14 109.8 . . ?
C1 C2 H14 109.8 . . ?
N1 C2 H13 109.8 . . ?
C1 C2 H13 109.8 . . ?
H14 C2 H13 108.2 . . ?
N2 C3 N1 117.97(12) . . ?
N2 C3 C4 122.03(12) . . ?
N1 C3 C4 119.98(12) . . ?
C5 C4 C10 117.33(13) . . ?
C5 C4 C3 118.63(12) . . ?
C10 C4 C3 123.87(12) . . ?
C6 C5 C4 122.57(14) . . ?
C6 C5 O1 118.02(13) . . ?
C4 C5 O1 119.41(12) . . ?
C5 C6 C7 118.72(14) . . ?
C5 C6 H12 120.6 . . ?
C7 C6 H12 120.6 . . ?
C6 C7 C11 120.42(14) . . ?
C6 C7 H2 119.8 . . ?
C11 C7 H2 119.8 . . ?
N1 C8 C9 108.57(13) . . ?
N1 C8 H9 110.0 . . ?
C9 C8 H9 110.0 . . ?
N1 C8 H6 110.0 . . ?
C9 C8 H6 110.0 . . ?
H9 C8 H6 108.4 . . ?
O4 C9 C8 112.05(14) . . ?
O4 C9 H7 109.2 . . ?
C8 C9 H7 109.2 . . ?
O4 C9 H8 109.2 . . ?
C8 C9 H8 109.2 . . ?
H7 C9 H8 107.9 . . ?
C11 C10 C4 120.68(14) . . ?
C11 C10 H10 119.7 . . ?
C4 C10 H10 119.7 . . ?
C10 C11 C7 120.06(15) . . ?
C10 C11 H11 120.0 . . ?
C7 C11 H11 120.0 . . ?

loop_
_geom_bond_atom_site_label_1
_geom_bond_atom_site_label_2
_geom_bond_distance
_geom_bond_site_symmetry_2
_geom_bond_publ_flag
S1 O2 1.4191(12) . ?
S1 O3 1.4230(12) . ?
S1 N2 1.6024(12) . ?
S1 O1 1.6163(11) . ?
N1 C3 1.3460(17) . ?
N1 C8 1.4671(18) . ?
N1 C2 1.4708(18) . ?
O1 C5 1.3984(17) . ?
N2 C3 1.3199(18) . ?
C1 O4 1.422(2) . ?
C1 C2 1.506(2) . ?
C1 H4 0.9700 . ?
C1 H5 0.9700 . ?
O4 C9 1.422(2) . ?
C2 H14 0.9700 . ?
C2 H13 0.9700 . ?
C3 C4 1.4747(18) . ?
C4 C5 1.3908(19) . ?
C4 C10 1.3999(19) . ?
C5 C6 1.378(2) . ?
C6 C7 1.379(2) . ?
C6 H12 0.9300 . ?
C7 C11 1.389(2) . ?
C7 H2 0.9300 . ?
C8 C9 1.513(2) . ?
C8 H9 0.9700 . ?
C8 H6 0.9700 . ?
C9 H7 0.9700 . ?
C9 H8 0.9700 . ?
C10 C11 1.380(2) . ?
C10 H10 0.9300 . ?
C11 H11 0.9300 . ?

loop_
_geom_torsion_atom_site_label_1
_geom_torsion_atom_site_label_2
_geom_torsion_atom_site_label_3
_geom_torsion_atom_site_label_4
_geom_torsion
_geom_torsion_site_symmetry_1
_geom_torsion_site_symmetry_2
_geom_torsion_site_symmetry_3
_geom_torsion_site_symmetry_4
_geom_torsion_publ_flag
O2 S1 O1 C5 167.05(10) . . . . ?
O3 S1 O1 C5 -66.25(11) . . . . ?
N2 S1 O1 C5 52.87(11) . . . . ?
O2 S1 N2 C3 -144.72(12) . . . . ?
O3 S1 N2 C3 82.01(13) . . . . ?
O1 S1 N2 C3 -34.35(13) . . . . ?
C2 C1 O4 C9 60.3(2) . . . . ?
C3 N1 C2 C1 -148.84(14) . . . . ?
C8 N1 C2 C1 56.42(18) . . . . ?
O4 C1 C2 N1 -58.31(19) . . . . ?
S1 N2 C3 N1 -177.72(10) . . . . ?
S1 N2 C3 C4 0.39(19) . . . . ?
C8 N1 C3 N2 11.2(2) . . . . ?
C2 N1 C3 N2 -141.49(15) . . . . ?
C8 N1 C3 C4 -166.93(13) . . . . ?
C2 N1 C3 C4 40.4(2) . . . . ?
N2 C3 C4 C5 21.3(2) . . . . ?
N1 C3 C4 C5 -160.64(13) . . . . ?
N2 C3 C4 C10 -153.87(14) . . . . ?
N1 C3 C4 C10 24.2(2) . . . . ?
C10 C4 C5 C6 -5.4(2) . . . . ?
C3 C4 C5 C6 179.13(13) . . . . ?
C10 C4 C5 O1 175.20(12) . . . . ?
C3 C4 C5 O1 -0.27(19) . . . . ?
S1 O1 C5 C6 142.37(12) . . . . ?
S1 O1 C5 C4 -38.21(16) . . . . ?
C4 C5 C6 C7 2.5(2) . . . . ?
O1 C5 C6 C7 -178.06(13) . . . . ?
C5 C6 C7 C11 1.5(2) . . . . ?
C3 N1 C8 C9 149.86(14) . . . . ?
C2 N1 C8 C9 -54.49(18) . . . . ?
C1 O4 C9 C8 -60.0(2) . . . . ?
N1 C8 C9 O4 56.19(19) . . . . ?
C5 C4 C10 C11 4.3(2) . . . . ?
C3 C4 C10 C11 179.55(13) . . . . ?
C4 C10 C11 C7 -0.5(2) . . . . ?
C6 C7 C11 C10 -2.5(2) . . . . ?
